data_4026318
loop_
_publ_author_name
'Lara Mata'
'Gonzalo Jim\'enez-Os\'es'
'Alberto Avenoza'
'Jes\'us H. Busto'
'Jes\'us M. Peregrina'

_publ_section_title
;
 Stereocontrolled Ring-Opening of a Hindered Sulfamidate with
 Nitrogen-Containing Aromatic Heterocycles: Synthesis of Chiral Quaternary
 Imidazole Derivatives
;
_journal_name_full 'Journal of Organic Chemistry'
_journal_page_first 4034
_journal_page_last 4042
_journal_paper_doi 10.1021/jo200479y
_journal_volume 76
_journal_year 2011
_chemical_formula_sum 'C10 H14 Br N3 O4'
_chemical_formula_weight 320.15
_chemical_name_systematic
;
 ?
;
_space_group_IT_number 19
_symmetry_cell_setting orthorhombic
_symmetry_space_group_name_Hall 'P 2ac 2ab'
_symmetry_space_group_name_H-M 'P 21 21 21'
_atom_sites_solution_hydrogens geom
_atom_sites_solution_primary direct
_atom_sites_solution_secondary difmap
_audit_creation_method SHELXL-97
_cell_angle_alpha 90.00
_cell_angle_beta 90.00
_cell_angle_gamma 90.00
_cell_formula_units_Z 8
_cell_length_a 7.57500(10)
_cell_length_b 7.57300(10)
_cell_length_c 45.4410(10)
_cell_measurement_temperature 293(2)
_cell_volume 2606.74(8)
_computing_structure_refinement 'SHELXL-97 (Sheldrick, 1997)'
_diffrn_ambient_temperature 293(2)
_diffrn_measured_fraction_theta_full 0.955
_diffrn_measured_fraction_theta_max 0.948
_diffrn_radiation_monochromator graphite
_diffrn_radiation_source 'fine-focus sealed tube'
_diffrn_radiation_type MoK\a
_diffrn_radiation_wavelength 0.71073
_diffrn_reflns_av_R_equivalents 0.0270
_diffrn_reflns_av_sigmaI/netI 0.0712
_diffrn_reflns_limit_h_max 9
_diffrn_reflns_limit_h_min -9
_diffrn_reflns_limit_k_max 9
_diffrn_reflns_limit_k_min -9
_diffrn_reflns_limit_l_max 58
_diffrn_reflns_limit_l_min -58
_diffrn_reflns_number 6555
_diffrn_reflns_theta_full 25.00
_diffrn_reflns_theta_max 27.48
_diffrn_reflns_theta_min 3.23
_exptl_absorpt_coefficient_mu 3.165
_exptl_crystal_density_diffrn 1.632
_exptl_crystal_F_000 1296
_refine_diff_density_max 0.464
_refine_diff_density_min -0.453
_refine_diff_density_rms 0.093
_refine_ls_abs_structure_details 'Flack H D (1983), Acta Cryst. A39, 876-881'
_refine_ls_abs_structure_Flack -0.005(13)
_refine_ls_extinction_method none
_refine_ls_goodness_of_fit_ref 1.071
_refine_ls_hydrogen_treatment mixed
_refine_ls_matrix_type full
_refine_ls_number_parameters 325
_refine_ls_number_reflns 5144
_refine_ls_number_restraints 0
_refine_ls_restrained_S_all 1.071
_refine_ls_R_factor_all 0.0831
_refine_ls_R_factor_gt 0.0505
_refine_ls_shift/su_max 0.001
_refine_ls_shift/su_mean 0.000
_refine_ls_structure_factor_coef Fsqd
_refine_ls_weighting_details 'calc w=1/[\s^2^(Fo^2^)+(0.0161P)^2^+3.7086P] where P=(Fo^2^+2Fc^2^)/3'
_refine_ls_weighting_scheme calc
_refine_ls_wR_factor_gt 0.0752
_refine_ls_wR_factor_ref 0.0873
_reflns_number_gt 3934
_reflns_number_total 5144
_reflns_threshold_expression >2sigma(I)
_cod_data_source_file jo200479y_si_001_2.cif
_cod_data_source_block shelxl_2
_cod_database_code 4026318

loop_
_symmetry_equiv_pos_as_xyz
'x, y, z'
'-x+1/2, -y, z+1/2'
'x+1/2, -y+1/2, -z'
'-x, y+1/2, -z+1/2'

loop_
_atom_site_label
_atom_site_type_symbol
_atom_site_fract_x
_atom_site_fract_y
_atom_site_fract_z
_atom_site_U_iso_or_equiv
_atom_site_adp_type
_atom_site_occupancy
_atom_site_symmetry_multiplicity
_atom_site_calc_flag
_atom_site_refinement_flags
Br1 Br -0.85606(7) 0.17705(8) -0.651131(13) 0.03538(15) Uani 1 1 d .
Br2 Br -0.57301(8) -0.10610(7) -0.598849(13) 0.03587(15) Uani 1 1 d .
O3 O -0.2206(5) -0.2525(5) -0.70301(9) 0.0353(10) Uani 1 1 d .
O4 O -1.0019(5) 0.5307(5) -0.54707(8) 0.0354(10) Uani 1 1 d .
O5 O -0.9188(5) 0.6664(5) -0.58918(8) 0.0348(9) Uani 1 1 d .
N6 N -0.5311(5) 0.2907(5) -0.67686(9) 0.0240(10) Uani 1 1 d .
O7 O -0.0830(5) -0.1681(5) -0.66093(8) 0.0362(9) Uani 1 1 d .
O8 O -0.4170(5) -0.0171(5) -0.53084(8) 0.0333(9) Uani 1 1 d .
N9 N -0.7917(5) 0.4140(6) -0.57725(10) 0.0312(11) Uani 1 1 d .
H9 H -0.7232 0.4361 -0.5919 0.037 Uiso 1 1 calc R
O10 O -0.7664(5) 0.3319(5) -0.71928(8) 0.0344(9) Uani 1 1 d .
O11 O -0.7884(5) 0.0377(6) -0.72592(10) 0.0451(11) Uani 1 1 d .
N12 N -0.3373(6) -0.0414(6) -0.67276(10) 0.0325(11) Uani 1 1 d .
H12 H -0.3150 0.0277 -0.6582 0.039 Uiso 1 1 calc R
C13 C -0.5921(7) 0.2162(6) -0.54935(11) 0.0266(12) Uani 1 1 d .
C14 C -0.5842(8) 0.0355(7) -0.53355(11) 0.0298(13) Uani 1 1 d .
N15 N -0.4597(5) 0.2186(5) -0.57312(9) 0.0253(10) Uani 1 1 d .
N16 N -0.6129(6) 0.4421(6) -0.63704(10) 0.0324(12) Uani 1 1 d .
C17 C -0.4387(7) 0.0998(6) -0.59538(12) 0.0267(11) Uani 1 1 d .
C18 C -0.7770(7) 0.2461(7) -0.56229(13) 0.0324(14) Uani 1 1 d .
H18A H -0.8036 0.1518 -0.5760 0.039 Uiso 1 1 calc R
H18B H -0.8634 0.2412 -0.5466 0.039 Uiso 1 1 calc R
C19 C -0.2151(7) -0.1615(7) -0.68121(13) 0.0301(13) Uani 1 1 d .
O20 O -0.7117(6) -0.0386(6) -0.52394(10) 0.0459(12) Uani 1 1 d .
C21 C -0.7143(7) 0.1645(9) -0.71662(11) 0.0305(13) Uani 1 1 d .
C22 C -0.9099(7) 0.5363(7) -0.56883(13) 0.0296(13) Uani 1 1 d .
C23 C -0.6496(6) 0.3118(7) -0.65477(12) 0.0278(12) Uani 1 1 d .
N24 N -0.3084(6) 0.1372(6) -0.61298(10) 0.0312(11) Uani 1 1 d .
C25 C -0.5348(7) 0.1579(7) -0.70067(11) 0.0293(13) Uani 1 1 d .
C26 C -0.5045(7) -0.0277(7) -0.68783(13) 0.0293(13) Uani 1 1 d .
H26A H -0.5990 -0.0552 -0.6742 0.035 Uiso 1 1 calc R
H26B H -0.5083 -0.1137 -0.7036 0.035 Uiso 1 1 calc R
C27 C -0.4605(7) 0.5132(7) -0.64873(13) 0.0340(14) Uani 1 1 d .
H27 H -0.4011 0.6102 -0.6410 0.041 Uiso 1 1 calc R
C28 C -0.3274(6) 0.3415(7) -0.57714(13) 0.0332(14) Uani 1 1 d .
H28 H -0.3050 0.4403 -0.5656 0.040 Uiso 1 1 calc R
C29 C -0.2369(7) 0.2895(7) -0.60126(13) 0.0346(14) Uani 1 1 d .
H29 H -0.1394 0.3484 -0.6089 0.042 Uiso 1 1 calc R
C30 C -0.4090(7) 0.4230(7) -0.67289(12) 0.0318(13) Uani 1 1 d .
H30 H -0.3106 0.4458 -0.6845 0.038 Uiso 1 1 calc R
C31 C 0.0569(8) -0.2919(7) -0.66746(15) 0.0467(17) Uani 1 1 d .
H31A H 0.1449 -0.2864 -0.6523 0.070 Uiso 1 1 calc R
H31B H 0.1096 -0.2623 -0.6860 0.070 Uiso 1 1 calc R
H31C H 0.0093 -0.4092 -0.6684 0.070 Uiso 1 1 calc R
C32 C -0.3944(7) 0.1973(8) -0.72387(12) 0.0376(15) Uani 1 1 d .
H32A H -0.2797 0.1955 -0.7149 0.056 Uiso 1 1 calc R
H32B H -0.4156 0.3118 -0.7322 0.056 Uiso 1 1 calc R
H32C H -0.3995 0.1095 -0.7391 0.056 Uiso 1 1 calc R
C33 C -0.3891(9) -0.1855(7) -0.51614(13) 0.0478(17) Uani 1 1 d .
H33A H -0.2649 -0.2102 -0.5152 0.072 Uiso 1 1 calc R
H33B H -0.4476 -0.2774 -0.5269 0.072 Uiso 1 1 calc R
H33C H -0.4364 -0.1800 -0.4966 0.072 Uiso 1 1 calc R
C34 C -1.0425(8) 0.8057(8) -0.58260(15) 0.0476(17) Uani 1 1 d .
H34A H -1.0400 0.8920 -0.5981 0.071 Uiso 1 1 calc R
H34B H -1.0107 0.8607 -0.5643 0.071 Uiso 1 1 calc R
H34C H -1.1592 0.7571 -0.5810 0.071 Uiso 1 1 calc R
C36 C -0.9353(7) 0.3615(8) -0.73384(13) 0.0457(16) Uani 1 1 d .
H36A H -0.9600 0.4858 -0.7344 0.069 Uiso 1 1 calc R
H36B H -1.0270 0.3018 -0.7232 0.069 Uiso 1 1 calc R
H36C H -0.9302 0.3165 -0.7536 0.069 Uiso 1 1 calc R
C38 C -0.5518(8) 0.3559(7) -0.52630(12) 0.0403(15) Uani 1 1 d .
H38A H -0.5544 0.4706 -0.5353 0.060 Uiso 1 1 calc R
H38B H -0.4369 0.3349 -0.5181 0.060 Uiso 1 1 calc R
H38C H -0.6387 0.3505 -0.5109 0.060 Uiso 1 1 calc R

loop_
_atom_site_aniso_label
_atom_site_aniso_U_11
_atom_site_aniso_U_22
_atom_site_aniso_U_33
_atom_site_aniso_U_23
_atom_site_aniso_U_13
_atom_site_aniso_U_12
Br1 0.0263(3) 0.0419(3) 0.0380(3) 0.0048(3) 0.0049(3) -0.0040(3)
Br2 0.0433(3) 0.0257(3) 0.0386(3) -0.0051(3) -0.0051(3) -0.0044(3)
O3 0.035(2) 0.036(2) 0.035(3) -0.008(2) 0.0054(18) -0.0012(18)
O4 0.037(2) 0.033(2) 0.037(3) -0.0044(19) 0.0088(19) -0.0008(18)
O5 0.035(2) 0.029(2) 0.040(2) 0.0037(18) 0.0014(17) 0.007(2)
N6 0.024(2) 0.021(2) 0.027(3) 0.001(2) 0.0046(18) -0.0062(19)
O7 0.033(2) 0.034(2) 0.041(2) -0.0043(18) -0.0047(17) 0.009(2)
O8 0.039(2) 0.027(2) 0.034(2) 0.0000(17) -0.0067(19) 0.0041(19)
N9 0.028(2) 0.030(3) 0.036(3) 0.005(2) 0.007(2) 0.009(2)
O10 0.029(2) 0.040(2) 0.034(2) 0.005(2) -0.0048(16) 0.004(2)
O11 0.040(2) 0.046(3) 0.049(3) -0.002(2) -0.015(2) -0.010(2)
N12 0.031(3) 0.028(2) 0.039(3) -0.010(2) -0.005(2) 0.003(2)
C13 0.029(3) 0.023(3) 0.028(3) -0.003(2) 0.000(2) -0.001(2)
C14 0.044(4) 0.027(3) 0.018(3) -0.001(2) -0.002(3) -0.004(3)
N15 0.025(2) 0.020(2) 0.031(3) 0.000(2) -0.0017(19) 0.0006(19)
N16 0.035(3) 0.025(3) 0.037(3) 0.004(2) 0.002(2) 0.006(2)
C17 0.029(3) 0.024(2) 0.027(3) 0.003(3) -0.004(2) -0.002(3)
C18 0.025(3) 0.032(3) 0.040(4) -0.003(3) 0.002(3) -0.004(3)
C19 0.034(3) 0.026(3) 0.030(3) 0.008(3) 0.006(3) -0.007(3)
O20 0.045(3) 0.042(3) 0.051(3) 0.017(2) 0.004(2) -0.010(2)
C21 0.034(3) 0.039(4) 0.018(3) 0.002(3) 0.000(2) -0.002(3)
C22 0.025(3) 0.028(3) 0.036(3) -0.005(3) -0.004(3) -0.005(3)
C23 0.024(2) 0.024(3) 0.035(3) 0.006(3) -0.003(3) 0.001(3)
N24 0.031(3) 0.030(3) 0.032(3) -0.002(2) -0.001(2) 0.005(2)
C25 0.031(3) 0.029(3) 0.028(3) -0.002(3) 0.000(2) 0.001(3)
C26 0.025(3) 0.027(3) 0.036(3) -0.004(3) -0.003(2) 0.002(2)
C27 0.037(3) 0.023(3) 0.041(4) 0.001(3) -0.001(3) -0.007(3)
C28 0.027(3) 0.032(3) 0.041(4) -0.005(3) -0.001(2) -0.009(3)
C29 0.027(3) 0.034(3) 0.042(4) 0.001(3) 0.005(3) -0.003(3)
C30 0.031(3) 0.029(3) 0.035(3) 0.003(3) 0.004(3) -0.007(3)
C31 0.035(3) 0.034(3) 0.072(5) 0.003(3) -0.005(3) 0.014(3)
C32 0.033(3) 0.039(3) 0.041(4) -0.002(3) 0.010(2) 0.000(3)
C33 0.072(5) 0.030(3) 0.042(4) 0.011(3) 0.000(3) 0.017(4)
C34 0.037(4) 0.035(3) 0.071(5) 0.007(3) 0.001(3) 0.008(3)
C36 0.032(3) 0.060(4) 0.045(4) 0.005(3) -0.004(3) 0.004(3)
C38 0.046(4) 0.038(4) 0.037(4) -0.006(3) -0.001(3) 0.002(3)

loop_
_atom_type_symbol
_atom_type_description
_atom_type_scat_dispersion_real
_atom_type_scat_dispersion_imag
_atom_type_scat_source
C C 0.0033 0.0016 'International Tables Vol C Tables 4.2.6.8 and 6.1.1.4'
H H 0.0000 0.0000 'International Tables Vol C Tables 4.2.6.8 and 6.1.1.4'
Br Br -0.2901 2.4595 'International Tables Vol C Tables 4.2.6.8 and 6.1.1.4'
N N 0.0061 0.0033 'International Tables Vol C Tables 4.2.6.8 and 6.1.1.4'
O O 0.0106 0.0060 'International Tables Vol C Tables 4.2.6.8 and 6.1.1.4'

loop_
_geom_angle_atom_site_label_1
_geom_angle_atom_site_label_2
_geom_angle_atom_site_label_3
_geom_angle
C22 O5 C34 115.0(4)
C23 N6 C30 105.2(4)
C23 N6 C25 127.6(4)
C30 N6 C25 127.2(4)
C19 O7 C31 115.1(4)
C14 O8 C33 116.3(5)
C22 N9 C18 121.5(5)
C22 N9 H9 119.2
C18 N9 H9 119.2
C21 O10 C36 116.6(5)
C19 N12 C26 120.9(5)
C19 N12 H12 119.5
C26 N12 H12 119.5
N15 C13 C38 111.1(4)
N15 C13 C18 109.8(4)
C38 C13 C18 110.1(4)
N15 C13 C14 109.0(4)
C38 C13 C14 106.7(4)
C18 C13 C14 110.1(4)
O20 C14 O8 126.3(5)
O20 C14 C13 123.5(5)
O8 C14 C13 110.1(5)
C17 N15 C28 105.2(4)
C17 N15 C13 127.9(4)
C28 N15 C13 126.8(4)
C23 N16 C27 103.6(5)
N24 C17 N15 113.6(4)
N24 C17 Br2 122.8(4)
N15 C17 Br2 123.4(4)
N9 C18 C13 112.3(4)
N9 C18 H18A 109.1
C13 C18 H18A 109.1
N9 C18 H18B 109.1
C13 C18 H18B 109.1
H18A C18 H18B 107.9
O3 C19 N12 126.4(5)
O3 C19 O7 124.0(5)
N12 C19 O7 109.6(5)
O11 C21 O10 126.6(5)
O11 C21 C25 123.8(5)
O10 C21 C25 109.5(5)
O4 C22 N9 126.3(5)
O4 C22 O5 123.7(5)
N9 C22 O5 109.9(5)
N16 C23 N6 113.9(5)
N16 C23 Br1 122.4(4)
N6 C23 Br1 123.6(4)
C17 N24 C29 104.0(5)
N6 C25 C32 111.1(4)
N6 C25 C26 110.0(4)
C32 C25 C26 109.6(4)
N6 C25 C21 109.8(4)
C32 C25 C21 106.5(4)
C26 C25 C21 109.8(4)
N12 C26 C25 112.1(4)
N12 C26 H26A 109.2
C25 C26 H26A 109.2
N12 C26 H26B 109.2
C25 C26 H26B 109.2
H26A C26 H26B 107.9
C30 C27 N16 110.9(5)
C30 C27 H27 124.5
N16 C27 H27 124.5
C29 C28 N15 106.2(5)
C29 C28 H28 126.9
N15 C28 H28 126.9
C28 C29 N24 110.9(5)
C28 C29 H29 124.5
N24 C29 H29 124.5
C27 C30 N6 106.3(5)
C27 C30 H30 126.8
N6 C30 H30 126.8
O7 C31 H31A 109.5
O7 C31 H31B 109.5
H31A C31 H31B 109.5
O7 C31 H31C 109.5
H31A C31 H31C 109.5
H31B C31 H31C 109.5
C25 C32 H32A 109.5
C25 C32 H32B 109.5
H32A C32 H32B 109.5
C25 C32 H32C 109.5
H32A C32 H32C 109.5
H32B C32 H32C 109.5
O8 C33 H33A 109.5
O8 C33 H33B 109.5
H33A C33 H33B 109.5
O8 C33 H33C 109.5
H33A C33 H33C 109.5
H33B C33 H33C 109.5
O5 C34 H34A 109.5
O5 C34 H34B 109.5
H34A C34 H34B 109.5
O5 C34 H34C 109.5
H34A C34 H34C 109.5
H34B C34 H34C 109.5
O10 C36 H36A 109.5
O10 C36 H36B 109.5
H36A C36 H36B 109.5
O10 C36 H36C 109.5
H36A C36 H36C 109.5
H36B C36 H36C 109.5
C13 C38 H38A 109.5
C13 C38 H38B 109.5
H38A C38 H38B 109.5
C13 C38 H38C 109.5
H38A C38 H38C 109.5
H38B C38 H38C 109.5

loop_
_geom_bond_atom_site_label_1
_geom_bond_atom_site_label_2
_geom_bond_distance
Br1 C23 1.875(5)
Br2 C17 1.869(5)
O3 C19 1.207(6)
O4 C22 1.210(6)
O5 C22 1.353(6)
O5 C34 1.442(6)
N6 C23 1.356(6)
N6 C30 1.375(6)
N6 C25 1.477(6)
O7 C19 1.361(6)
O7 C31 1.446(6)
O8 C14 1.333(7)
O8 C33 1.455(6)
N9 C22 1.344(6)
N9 C18 1.447(7)
N9 H9 0.8600
O10 C21 1.333(7)
O10 C36 1.458(6)
O11 C21 1.190(6)
N12 C19 1.353(7)
N12 C26 1.444(6)
N12 H12 0.8600
C13 N15 1.474(6)
C13 C38 1.520(7)
C13 C18 1.536(7)
C13 C14 1.546(7)
C14 O20 1.199(6)
N15 C17 1.363(6)
N15 C28 1.380(6)
N16 C23 1.304(7)
N16 C27 1.380(6)
C17 N24 1.302(6)
C18 H18A 0.9700
C18 H18B 0.9700
C21 C25 1.542(7)
N24 C29 1.381(7)
C25 C32 1.527(7)
C25 C26 1.539(7)
C26 H26A 0.9700
C26 H26B 0.9700
C27 C30 1.350(8)
C27 H27 0.9300
C28 C29 1.351(8)
C28 H28 0.9300
C29 H29 0.9300
C30 H30 0.9300
C31 H31A 0.9600
C31 H31B 0.9600
C31 H31C 0.9600
C32 H32A 0.9600
C32 H32B 0.9600
C32 H32C 0.9600
C33 H33A 0.9600
C33 H33B 0.9600
C33 H33C 0.9600
C34 H34A 0.9600
C34 H34B 0.9600
C34 H34C 0.9600
C36 H36A 0.9600
C36 H36B 0.9600
C36 H36C 0.9600
C38 H38A 0.9600
C38 H38B 0.9600
C38 H38C 0.9600
